data_7043840
loop_
_publ_author_name
'Ciborska, Anna'
'Hnatejko, Zbigniew'
'Kazimierczuk, Katarzyna'
'Mielcarek, Agnieszka'
'Wi\'sniewska, Aleksandra'
'Do\/l\;ega, Anna'

_publ_section_title
;
 Silver complexes stabilized by large silanethiolate ligands -- crystal
 structures and luminescence properties
;
_journal_name_full 'Dalton Trans.'
_journal_paper_doi 10.1039/C7DT00740J
_journal_year 2017
_chemical_formula_moiety 'C74 H108 Ag3 N O10 S2 Si2'
_chemical_formula_sum 'C74 H108 Ag3 N O10 S2 Si2'
_chemical_formula_weight 1615.52
_space_group_IT_number 14
_symmetry_cell_setting monoclinic
_symmetry_Int_Tables_number 14
_symmetry_space_group_name_Hall '-P 2yn'
_symmetry_space_group_name_H-M 'P 1 21/n 1'
_atom_sites_solution_hydrogens mixed
_audit_creation_date 2017-06-26T17:59:51-00:00
_audit_creation_method 'WinGX routine CIF_UPDATE'
_audit_update_record
;
2017-07-16 deposited with the CCDC.
2017-07-27 downloaded from the CCDC.
;
_cell_angle_alpha 90
_cell_angle_beta 104.436(2)
_cell_angle_gamma 90
_cell_formula_units_Z 4
_cell_length_a 17.3627(4)
_cell_length_b 19.6399(3)
_cell_length_c 22.8264(6)
_cell_measurement_reflns_used 79895
_cell_measurement_temperature 120(2)
_cell_measurement_theta_max 38.76
_cell_measurement_theta_min 2.46
_cell_volume 7538.1(3)
_computing_cell_refinement 'STOE X-AREA'
_computing_data_collection 'STOE X-AREA'
_computing_data_reduction 'STOE X-RED'
_computing_molecular_graphics 'OLEX (Dolomanov, 2009)'
_computing_publication_material
;         
WinGX (Farrugia, 2012)
PLATON (Spek, 2015)
;
_computing_structure_refinement 'SHELXL-2014/7 (Sheldrick, 2014)'
_computing_structure_solution 'SHELXL-2014/7 (Sheldrick, 2014)'
_diffrn_ambient_temperature 120(2)
_diffrn_detector 'image plate (34 cm diameter)'
_diffrn_detector_area_resol_mean 6.67
_diffrn_detector_type STOE
_diffrn_measured_fraction_theta_full 0.997
_diffrn_measured_fraction_theta_max 0.998
_diffrn_measurement_device '2-circle goniometer'
_diffrn_measurement_device_type 'STOE IPDS 2T'
_diffrn_measurement_method 'rotation method'
_diffrn_radiation_monochromator 'parabolic x-ray mirror'
_diffrn_radiation_type MoK\a
_diffrn_radiation_wavelength 0.71073
_diffrn_reflns_av_R_equivalents 0.0666
_diffrn_reflns_av_unetI/netI 0.0438
_diffrn_reflns_Laue_measured_fraction_full 0.997
_diffrn_reflns_Laue_measured_fraction_max 0.998
_diffrn_reflns_limit_h_max 21
_diffrn_reflns_limit_h_min -20
_diffrn_reflns_limit_k_max 24
_diffrn_reflns_limit_k_min -24
_diffrn_reflns_limit_l_max 28
_diffrn_reflns_limit_l_min -28
_diffrn_reflns_number 57117
_diffrn_reflns_point_group_measured_fraction_full 0.997
_diffrn_reflns_point_group_measured_fraction_max 0.998
_diffrn_reflns_theta_full 25.242
_diffrn_reflns_theta_max 26.499
_diffrn_reflns_theta_min 2.656
_diffrn_source 'GeniX Mo, 0.05 x 0.05 mm2 microfocus'
_exptl_absorpt_coefficient_mu 0.914
_exptl_absorpt_correction_T_max 0.9283
_exptl_absorpt_correction_T_min 0.8003
_exptl_absorpt_correction_type integration
_exptl_absorpt_process_details
;
STOE X-Red32, absorption correction by Gaussian integration, analogous to
P. Coppens, "The Evaluation of Absorption and Extinction in Single-Crystal
        Structure Analysis", published in
        F. R. Ahmed (Editor), "Crystallographic Computing",
        Munksgaard, Copenhagen (1970), 255 - 270
;
_exptl_crystal_colour colourless
_exptl_crystal_density_diffrn 1.424
_exptl_crystal_description needle
_exptl_crystal_F_000 3360
_exptl_crystal_size_max 0.162
_exptl_crystal_size_mid 0.119
_exptl_crystal_size_min 0.093
_refine_diff_density_max 2.506
_refine_diff_density_min -2.259
_refine_diff_density_rms 0.228
_refine_ls_extinction_method none
_refine_ls_goodness_of_fit_ref 1.122
_refine_ls_hydrogen_treatment constr
_refine_ls_matrix_type full
_refine_ls_number_parameters 864
_refine_ls_number_reflns 15570
_refine_ls_number_restraints 3
_refine_ls_restrained_S_all 1.122
_refine_ls_R_factor_all 0.124
_refine_ls_R_factor_gt 0.0987
_refine_ls_shift/su_max 0
_refine_ls_shift/su_mean 0
_refine_ls_structure_factor_coef Fsqd
_refine_ls_weighting_details 'w=1/[\s^2^(Fo^2^)+(0.1272P)^2^+94.4299P] where P=(Fo^2^+2Fc^2^)/3'
_refine_ls_weighting_scheme calc
_refine_ls_wR_factor_gt 0.2672
_refine_ls_wR_factor_ref 0.2993
_reflns_Friedel_coverage 0
_reflns_number_gt 12138
_reflns_number_total 15570
_reflns_threshold_expression 'I > 2\s(I)'
_cod_data_source_file c7dt00740j2.cif
_cod_data_source_block acibo_1_pl
_cod_original_sg_symbol_H-M 'P 21/n'
_cod_database_code 7043840

loop_
_symmetry_equiv_pos_as_xyz
'x, y, z'
'-x+1/2, y+1/2, -z+1/2'
'-x, -y, -z'
'x-1/2, -y-1/2, z-1/2'

loop_
_atom_site_label
_atom_site_type_symbol
_atom_site_fract_x
_atom_site_fract_y
_atom_site_fract_z
_atom_site_U_iso_or_equiv
_atom_site_adp_type
_atom_site_occupancy
_atom_site_site_symmetry_order
_atom_site_calc_flag
_atom_site_refinement_flags_posn
_atom_site_refinement_flags_adp
_atom_site_refinement_flags_occupancy
_atom_site_disorder_assembly
_atom_site_disorder_group
Ag1 Ag 0.32040(4) 0.39518(4) 0.15600(3) 0.0410(2) Uani 1 1 d D . . . .
Ag2 Ag 0.49711(4) 0.32815(4) 0.25296(3) 0.0359(2) Uani 1 1 d . . . . .
S1 S 0.37647(12) 0.38083(11) 0.26120(10) 0.0312(4) Uani 1 1 d . . . . .
S2 S 0.61425(12) 0.27256(11) 0.24128(10) 0.0327(4) Uani 1 1 d . . . . .
Si1 Si 0.29933(13) 0.30674(12) 0.28107(10) 0.0282(5) Uani 1 1 d . . . . .
Si2 Si 0.69692(13) 0.34553(12) 0.22863(10) 0.0300(5) Uani 1 1 d . . . . .
O1 O 0.2980(3) 0.3091(3) 0.3523(3) 0.0304(12) Uani 1 1 d . . . . .
O2 O 0.2076(3) 0.3183(3) 0.2437(3) 0.0314(12) Uani 1 1 d . . . . .
O3 O 0.3234(3) 0.2289(3) 0.2691(3) 0.0302(12) Uani 1 1 d . . . . .
O4 O 0.7857(3) 0.3363(3) 0.2727(3) 0.0331(13) Uani 1 1 d . . . . .
O5 O 0.7072(3) 0.3429(3) 0.1602(3) 0.0328(12) Uani 1 1 d . . . . .
O6 O 0.6685(3) 0.4228(3) 0.2369(3) 0.0310(12) Uani 1 1 d . . . . .
O7 O 0.2838(4) 0.3993(3) 0.0590(3) 0.0449(15) Uani 1 1 d D . . . .
H7 H 0.2912 0.3665 0.0389 0.067 Uiso 1 1 d DR U . . .
O8 O 0.6914(5) 0.1835(4) 0.4350(3) 0.0509(18) Uani 1 1 d . . . . .
O10 O 0.7367(5) 0.2251(4) 0.5244(3) 0.0522(18) Uani 1 1 d . . . . .
O9 O 0.6942(5) 0.2928(4) 0.4488(3) 0.0519(18) Uani 1 1 d . . . . .
N1 N 0.7080(5) 0.2344(5) 0.4693(4) 0.046(2) Uani 1 1 d . . . . .
C1 C 0.2501(5) 0.3467(4) 0.3814(4) 0.0299(16) Uani 1 1 d . . . . .
C0AA C 0.5785(5) 0.4777(4) 0.2859(4) 0.0299(16) Uani 1 1 d . . . . .
C2 C 0.2806(5) 0.4071(5) 0.4112(4) 0.0333(18) Uani 1 1 d . . . . .
C3 C 0.2303(6) 0.4435(5) 0.4396(4) 0.039(2) Uani 1 1 d . . . . .
H3 H 0.2483 0.4838 0.4599 0.047 Uiso 1 1 calc R U . . .
C4 C 0.1549(6) 0.4207(5) 0.4380(4) 0.040(2) Uani 1 1 d . . . . .
H4 H 0.1212 0.4472 0.4546 0.048 Uiso 1 1 calc R U . . .
C5 C 0.1288(5) 0.3586(5) 0.4118(4) 0.0378(19) Uani 1 1 d . . . . .
H5 H 0.0789 0.3427 0.4134 0.045 Uiso 1 1 calc R U . . .
C6 C 0.1753(5) 0.3189(4) 0.3830(4) 0.0318(17) Uani 1 1 d . . . . .
C7 C 0.3652(5) 0.4304(4) 0.4168(4) 0.0336(18) Uani 1 1 d . . . . .
H7A H 0.388 0.4022 0.3899 0.04 Uiso 1 1 calc R U . . .
C8 C 0.3675(6) 0.5051(5) 0.3970(5) 0.046(2) Uani 1 1 d . . . . .
H8A H 0.3378 0.5327 0.4183 0.069 Uiso 1 1 calc R U . . .
H8B H 0.3445 0.5086 0.3542 0.069 Uiso 1 1 calc R U . . .
H8C H 0.4216 0.5205 0.4061 0.069 Uiso 1 1 calc R U . . .
C9 C 0.4152(6) 0.4212(6) 0.4805(4) 0.049(2) Uani 1 1 d . . . . .
H9A H 0.3944 0.449 0.5075 0.073 Uiso 1 1 calc R U . . .
H9B H 0.469 0.4344 0.4824 0.073 Uiso 1 1 calc R U . . .
H9C H 0.414 0.3742 0.492 0.073 Uiso 1 1 calc R U . . .
C10 C 0.1503(5) 0.2499(5) 0.3576(4) 0.0370(19) Uani 1 1 d . . . . .
H10 H 0.1659 0.2452 0.3194 0.044 Uiso 1 1 calc R U . . .
C11 C 0.0615(6) 0.2373(6) 0.3451(5) 0.048(2) Uani 1 1 d . . . . .
H11A H 0.0454 0.2394 0.3824 0.071 Uiso 1 1 calc R U . . .
H11B H 0.0493 0.1931 0.3272 0.071 Uiso 1 1 calc R U . . .
H11C H 0.0336 0.2714 0.3179 0.071 Uiso 1 1 calc R U . . .
C12 C 0.1951(6) 0.1949(5) 0.4020(5) 0.044(2) Uani 1 1 d . . . . .
H12A H 0.2513 0.2029 0.4102 0.066 Uiso 1 1 calc R U . . .
H12B H 0.183 0.1507 0.3842 0.066 Uiso 1 1 calc R U . . .
H12C H 0.1786 0.1972 0.4391 0.066 Uiso 1 1 calc R U . . .
C13 C 0.1678(4) 0.3509(5) 0.1910(4) 0.0306(17) Uani 1 1 d . . . . .
C14 C 0.1293(5) 0.3088(5) 0.1411(4) 0.0337(18) Uani 1 1 d . . . . .
C15 C 0.0880(5) 0.3416(5) 0.0888(4) 0.0350(18) Uani 1 1 d . . . . .
H15 H 0.0638 0.3158 0.0551 0.042 Uiso 1 1 calc R U . . .
C16 C 0.0820(6) 0.4115(5) 0.0857(4) 0.041(2) Uani 1 1 d . . . . .
H16 H 0.0541 0.4325 0.0502 0.049 Uiso 1 1 calc R U . . .
C17 C 0.1175(6) 0.4502(5) 0.1355(4) 0.039(2) Uani 1 1 d . . . . .
H17 H 0.1118 0.4973 0.1332 0.047 Uiso 1 1 calc R U . . .
C18 C 0.1621(5) 0.4210(5) 0.1894(4) 0.0338(18) Uani 1 1 d . . . . .
C19 C 0.1295(5) 0.2318(5) 0.1479(4) 0.0367(19) Uani 1 1 d . . . . .
H19 H 0.1836 0.2176 0.1684 0.044 Uiso 1 1 calc R U . . .
C20 C 0.1051(6) 0.1941(5) 0.0877(5) 0.048(2) Uani 1 1 d . . . . .
H20A H 0.0496 0.2016 0.0696 0.072 Uiso 1 1 calc R U . . .
H20B H 0.1145 0.1462 0.0944 0.072 Uiso 1 1 calc R U . . .
H20C H 0.1359 0.2106 0.061 0.072 Uiso 1 1 calc R U . . .
C21 C 0.0738(6) 0.2110(6) 0.1882(5) 0.048(2) Uani 1 1 d . . . . .
H21A H 0.0857 0.238 0.2244 0.072 Uiso 1 1 calc R U . . .
H21B H 0.0815 0.1637 0.1986 0.072 Uiso 1 1 calc R U . . .
H21C H 0.0195 0.2184 0.1665 0.072 Uiso 1 1 calc R U . . .
C22 C 0.1939(5) 0.4656(4) 0.2441(4) 0.0346(18) Uani 1 1 d . . . . .
H22 H 0.2373 0.4407 0.2714 0.041 Uiso 1 1 calc R U . . .
C23 C 0.2279(6) 0.5334(5) 0.2287(5) 0.045(2) Uani 1 1 d . . . . .
H23A H 0.2679 0.5248 0.2072 0.067 Uiso 1 1 calc R U . . .
H23B H 0.251 0.5577 0.2653 0.067 Uiso 1 1 calc R U . . .
H23C H 0.1859 0.5602 0.2038 0.067 Uiso 1 1 calc R U . . .
C24 C 0.1295(5) 0.4777(5) 0.2782(4) 0.039(2) Uani 1 1 d . . . . .
H24A H 0.0864 0.503 0.2529 0.058 Uiso 1 1 calc R U . . .
H24B H 0.1515 0.5031 0.3144 0.058 Uiso 1 1 calc R U . . .
H24C H 0.1101 0.4348 0.2886 0.058 Uiso 1 1 calc R U . . .
C25 C 0.3955(5) 0.1946(4) 0.2707(4) 0.0305(17) Uani 1 1 d . . . . .
C26 C 0.4129(5) 0.1796(4) 0.2151(4) 0.0304(17) Uani 1 1 d . . . . .
C27 C 0.4812(5) 0.1397(5) 0.2184(4) 0.0379(19) Uani 1 1 d . . . . .
H27 H 0.4942 0.1278 0.1826 0.046 Uiso 1 1 calc R U . . .
C28 C 0.5295(5) 0.1177(5) 0.2720(4) 0.0340(18) Uani 1 1 d . . . . .
H28 H 0.5743 0.0915 0.2724 0.041 Uiso 1 1 calc R U . . .
C29 C 0.5105(5) 0.1351(5) 0.3261(4) 0.0367(19) Uani 1 1 d . . . . .
H29 H 0.5431 0.1203 0.3627 0.044 Uiso 1 1 calc R U . . .
C30 C 0.4433(5) 0.1743(5) 0.3263(4) 0.0346(18) Uani 1 1 d . . . . .
C31 C 0.3616(5) 0.2013(5) 0.1555(4) 0.0363(19) Uani 1 1 d . . . . .
H31 H 0.3233 0.2349 0.1627 0.044 Uiso 1 1 calc R U . . .
C32 C 0.4104(6) 0.2343(5) 0.1149(4) 0.041(2) Uani 1 1 d . . . . .
H32A H 0.4363 0.2745 0.1343 0.062 Uiso 1 1 calc R U . . .
H32B H 0.3755 0.2464 0.0767 0.062 Uiso 1 1 calc R U . . .
H32C H 0.4496 0.2026 0.1086 0.062 Uiso 1 1 calc R U . . .
C33 C 0.3159(6) 0.1418(5) 0.1212(4) 0.046(2) Uani 1 1 d . . . . .
H33A H 0.3526 0.1092 0.1124 0.068 Uiso 1 1 calc R U . . .
H33B H 0.2815 0.1578 0.0841 0.068 Uiso 1 1 calc R U . . .
H33C H 0.2847 0.1207 0.1455 0.068 Uiso 1 1 calc R U . . .
C34 C 0.4253(5) 0.1930(5) 0.3866(4) 0.0333(18) Uani 1 1 d . . . . .
H34 H 0.3702 0.209 0.3779 0.04 Uiso 1 1 calc R U . . .
C35 C 0.4333(7) 0.1336(5) 0.4312(5) 0.051(3) Uani 1 1 d . . . . .
H35A H 0.3935 0.1 0.4152 0.077 Uiso 1 1 calc R U . . .
H35B H 0.4263 0.15 0.4691 0.077 Uiso 1 1 calc R U . . .
H35C H 0.4851 0.1136 0.4372 0.077 Uiso 1 1 calc R U . . .
C36 C 0.4791(6) 0.2520(5) 0.4171(5) 0.047(2) Uani 1 1 d . . . . .
H36A H 0.5334 0.237 0.4282 0.071 Uiso 1 1 calc R U . . .
H36B H 0.4634 0.2662 0.4527 0.071 Uiso 1 1 calc R U . . .
H36C H 0.4739 0.2895 0.3895 0.071 Uiso 1 1 calc R U . . .
C37 C 0.8181(5) 0.2970(5) 0.3239(4) 0.0339(18) Uani 1 1 d . . . . .
C38 C 0.8494(5) 0.3318(5) 0.3784(4) 0.040(2) Uani 1 1 d . . . . .
C39 C 0.8829(6) 0.2927(6) 0.4300(4) 0.044(2) Uani 1 1 d . . . . .
H39 H 0.9035 0.3141 0.4669 0.053 Uiso 1 1 calc R U . . .
C40 C 0.8854(6) 0.2218(7) 0.4262(5) 0.054(3) Uani 1 1 d . . . . .
H40 H 0.9064 0.196 0.4607 0.064 Uiso 1 1 calc R U . . .
C41 C 0.8570(6) 0.1905(6) 0.3719(5) 0.044(2) Uani 1 1 d . . . . .
H41 H 0.86 0.1433 0.3701 0.053 Uiso 1 1 calc R U . . .
C42 C 0.8235(5) 0.2263(5) 0.3188(4) 0.0359(19) Uani 1 1 d . . . . .
C43 C 0.8480(6) 0.4092(6) 0.3812(5) 0.048(2) Uani 1 1 d . . . . .
H43 H 0.7958 0.4237 0.3569 0.057 Uiso 1 1 calc R U . . .
C44 C 0.9112(7) 0.4394(6) 0.3504(7) 0.070(4) Uani 1 1 d . . . . .
H44A H 0.9037 0.4204 0.3107 0.105 Uiso 1 1 calc R U . . .
H44B H 0.9635 0.4284 0.3742 0.105 Uiso 1 1 calc R U . . .
H44C H 0.9052 0.4879 0.3475 0.105 Uiso 1 1 calc R U . . .
C46 C 0.7991(5) 0.1902(5) 0.2589(4) 0.038(2) Uani 1 1 d . . . . .
H46 H 0.7598 0.2187 0.2313 0.046 Uiso 1 1 calc R U . . .
C47 C 0.8715(5) 0.1822(6) 0.2316(5) 0.044(2) Uani 1 1 d . . . . .
H47A H 0.8983 0.2251 0.233 0.066 Uiso 1 1 calc R U . . .
H47B H 0.8538 0.1673 0.1904 0.066 Uiso 1 1 calc R U . . .
H47C H 0.9074 0.1491 0.2545 0.066 Uiso 1 1 calc R U . . .
C48 C 0.7611(6) 0.1208(6) 0.2631(5) 0.048(2) Uani 1 1 d . . . . .
H48A H 0.7389 0.1035 0.2231 0.072 Uiso 1 1 calc R U . . .
H48B H 0.7197 0.1255 0.2839 0.072 Uiso 1 1 calc R U . . .
H48C H 0.8007 0.0898 0.2848 0.072 Uiso 1 1 calc R U . . .
C49 C 0.7548(5) 0.3081(5) 0.1286(4) 0.0354(18) Uani 1 1 d . . . . .
C50 C 0.8288(5) 0.3364(5) 0.1275(4) 0.0351(18) Uani 1 1 d . . . . .
C51 C 0.8723(5) 0.3023(6) 0.0924(4) 0.043(2) Uani 1 1 d . . . . .
H51 H 0.9224 0.3185 0.0916 0.052 Uiso 1 1 calc R U . . .
C52 C 0.8426(6) 0.2448(6) 0.0588(5) 0.049(2) Uani 1 1 d . . . . .
H52 H 0.8724 0.2233 0.0356 0.059 Uiso 1 1 calc R U . . .
C53 C 0.7689(6) 0.2198(6) 0.0598(4) 0.043(2) Uani 1 1 d . . . . .
H53 H 0.7494 0.1814 0.0372 0.051 Uiso 1 1 calc R U . . .
C54 C 0.7226(5) 0.2514(5) 0.0943(4) 0.0332(18) Uani 1 1 d . . . . .
C55 C 0.8608(5) 0.4008(5) 0.1619(4) 0.041(2) Uani 1 1 d . . . . .
H55 H 0.8251 0.4138 0.1872 0.049 Uiso 1 1 calc R U . . .
C56 C 0.8636(7) 0.4581(6) 0.1192(5) 0.056(3) Uani 1 1 d . . . . .
H56A H 0.8881 0.4427 0.0882 0.083 Uiso 1 1 calc R U . . .
H56B H 0.8941 0.495 0.141 0.083 Uiso 1 1 calc R U . . .
H56C H 0.8105 0.4734 0.101 0.083 Uiso 1 1 calc R U . . .
C57 C 0.9454(6) 0.3865(6) 0.2044(5) 0.049(2) Uani 1 1 d . . . . .
H57A H 0.9406 0.3561 0.2362 0.074 Uiso 1 1 calc R U . . .
H57B H 0.9687 0.4286 0.2216 0.074 Uiso 1 1 calc R U . . .
H57C H 0.9786 0.3662 0.1813 0.074 Uiso 1 1 calc R U . . .
C58 C 0.6375(5) 0.2282(5) 0.0902(4) 0.038(2) Uani 1 1 d . . . . .
H58 H 0.6232 0.2443 0.1267 0.046 Uiso 1 1 calc R U . . .
C59 C 0.5812(6) 0.2612(6) 0.0368(5) 0.050(2) Uani 1 1 d . . . . .
H59A H 0.5859 0.3098 0.0405 0.075 Uiso 1 1 calc R U . . .
H59B H 0.5276 0.248 0.0357 0.075 Uiso 1 1 calc R U . . .
H59C H 0.5941 0.2469 0.0002 0.075 Uiso 1 1 calc R U . . .
C60 C 0.6286(7) 0.1508(6) 0.0885(5) 0.053(3) Uani 1 1 d . . . . .
H60A H 0.5754 0.1389 0.0898 0.08 Uiso 1 1 calc R U . . .
H60B H 0.6657 0.1313 0.1227 0.08 Uiso 1 1 calc R U . . .
H60C H 0.6391 0.1336 0.0519 0.08 Uiso 1 1 calc R U . . .
C61 C 0.5960(5) 0.4555(4) 0.2326(4) 0.0311(17) Uani 1 1 d . . . . .
C62 C 0.5463(5) 0.4694(5) 0.1754(4) 0.0340(18) Uani 1 1 d . . . . .
C63 C 0.4787(5) 0.5096(5) 0.1731(4) 0.0370(19) Uani 1 1 d . . . . .
H63 H 0.444 0.5186 0.1358 0.044 Uiso 1 1 calc R U . . .
C64 C 0.4622(5) 0.5360(5) 0.2246(4) 0.0358(18) Uani 1 1 d . . . . .
H64 H 0.4193 0.5652 0.2219 0.043 Uiso 1 1 calc R U . . .
C65 C 0.5110(5) 0.5183(5) 0.2806(4) 0.0341(18) Uani 1 1 d . . . . .
H65 H 0.4983 0.5338 0.3155 0.041 Uiso 1 1 calc R U . . .
C67 C 0.5628(5) 0.4419(5) 0.1176(4) 0.0382(19) Uani 1 1 d . . . . .
H67 H 0.583 0.3955 0.1263 0.046 Uiso 1 1 calc R U . . .
C68 C 0.6279(6) 0.4824(6) 0.0997(5) 0.050(2) Uani 1 1 d . . . . .
H68A H 0.6075 0.526 0.0843 0.074 Uiso 1 1 calc R U . . .
H68B H 0.6457 0.4581 0.069 0.074 Uiso 1 1 calc R U . . .
H68C H 0.6717 0.4886 0.1344 0.074 Uiso 1 1 calc R U . . .
C69 C 0.4897(6) 0.4370(6) 0.0640(4) 0.047(2) Uani 1 1 d . . . . .
H69A H 0.4484 0.4123 0.076 0.07 Uiso 1 1 calc R U . . .
H69B H 0.5037 0.4138 0.0311 0.07 Uiso 1 1 calc R U . . .
H69C H 0.4711 0.482 0.0513 0.07 Uiso 1 1 calc R U . . .
C70 C 0.6311(5) 0.4609(5) 0.3485(4) 0.0372(19) Uani 1 1 d . . . . .
H70 H 0.6697 0.4265 0.3434 0.045 Uiso 1 1 calc R U . . .
C71 C 0.6774(6) 0.5240(6) 0.3768(4) 0.047(2) Uani 1 1 d . . . . .
H71A H 0.7156 0.5359 0.3545 0.07 Uiso 1 1 calc R U . . .
H71B H 0.7044 0.5145 0.418 0.07 Uiso 1 1 calc R U . . .
H71C H 0.6412 0.5613 0.3756 0.07 Uiso 1 1 calc R U . . .
C72 C 0.5842(6) 0.4317(5) 0.3911(4) 0.042(2) Uani 1 1 d . . . . .
H72A H 0.5494 0.4661 0.4 0.063 Uiso 1 1 calc R U . . .
H72B H 0.6204 0.4172 0.428 0.063 Uiso 1 1 calc R U . . .
H72C H 0.5533 0.3935 0.3722 0.063 Uiso 1 1 calc R U . . .
C73 C 0.2450(6) 0.4532(5) 0.0184(5) 0.047(2) Uani 1 1 d D . . . .
H73A H 0.1878 0.4471 0.0087 0.057 Uiso 1 1 calc R U . . .
H73B H 0.2621 0.4516 -0.0189 0.057 Uiso 1 1 calc R U . . .
C74 C 0.2668(7) 0.5205(6) 0.0490(5) 0.053(3) Uani 1 1 d . . . . .
H74A H 0.2576 0.5192 0.0887 0.08 Uiso 1 1 calc R U . . .
H74B H 0.2349 0.5557 0.0257 0.08 Uiso 1 1 calc R U . . .
H74C H 0.322 0.5298 0.0521 0.08 Uiso 1 1 calc R U . . .
C45 C 0.8559(10) 0.4357(8) 0.4450(7) 0.088(5) Uani 1 1 d . . . . .
H45A H 0.8104 0.422 0.4589 0.133 Uiso 1 1 calc R U . . .
H45B H 0.8592 0.4845 0.4451 0.133 Uiso 1 1 calc R U . . .
H45C H 0.9032 0.4173 0.4715 0.133 Uiso 1 1 calc R U . . .
Ag3B Ag 0.6578(4) 0.2453(2) 0.3444(3) 0.0500(10) Uani 0.5 1 d . . P A 1
Ag3A Ag 0.6549(4) 0.2675(2) 0.3489(3) 0.0487(9) Uani 0.5 1 d . . P A 2

loop_
_atom_site_aniso_label
_atom_site_aniso_U_11
_atom_site_aniso_U_22
_atom_site_aniso_U_33
_atom_site_aniso_U_23
_atom_site_aniso_U_13
_atom_site_aniso_U_12
Ag1 0.0402(4) 0.0486(4) 0.0334(4) 0.0046(3) 0.0077(3) 0.0005(3)
Ag2 0.0224(3) 0.0465(4) 0.0386(4) -0.0006(3) 0.0073(3) 0.0011(3)
S1 0.0232(9) 0.0358(11) 0.0345(10) 0.0009(8) 0.0070(8) -0.0007(8)
S2 0.0232(9) 0.0380(11) 0.0369(11) -0.0004(8) 0.0078(8) 0.0008(8)
Si1 0.0213(10) 0.0325(11) 0.0295(11) -0.0008(8) 0.0039(8) -0.0008(8)
Si2 0.0218(10) 0.0378(12) 0.0293(11) -0.0020(9) 0.0043(8) 0.0004(9)
O1 0.027(3) 0.032(3) 0.031(3) 0.000(2) 0.006(2) 0.001(2)
O2 0.023(3) 0.033(3) 0.035(3) 0.003(2) 0.002(2) 0.001(2)
O3 0.022(3) 0.035(3) 0.031(3) 0.002(2) 0.003(2) 0.001(2)
O4 0.022(3) 0.046(3) 0.029(3) -0.002(2) 0.002(2) 0.001(2)
O5 0.027(3) 0.042(3) 0.026(3) -0.002(2) 0.001(2) 0.001(2)
O6 0.023(3) 0.040(3) 0.029(3) -0.002(2) 0.003(2) 0.002(2)
O7 0.049(4) 0.043(4) 0.040(4) 0.001(3) 0.007(3) 0.005(3)
O8 0.053(4) 0.063(5) 0.033(4) 0.000(3) 0.005(3) 0.000(4)
O10 0.054(4) 0.062(5) 0.034(4) 0.001(3) 0.000(3) -0.004(4)
O9 0.055(4) 0.056(5) 0.047(4) 0.012(3) 0.018(3) 0.009(4)
N1 0.035(4) 0.053(5) 0.053(5) 0.001(4) 0.013(4) -0.001(4)
C1 0.027(4) 0.038(4) 0.027(4) 0.003(3) 0.010(3) 0.001(3)
C0AA 0.027(4) 0.029(4) 0.033(4) -0.001(3) 0.007(3) -0.005(3)
C2 0.024(4) 0.046(5) 0.027(4) -0.003(3) 0.002(3) -0.002(3)
C3 0.039(5) 0.044(5) 0.034(5) -0.007(4) 0.008(4) 0.000(4)
C4 0.036(5) 0.046(5) 0.040(5) -0.001(4) 0.014(4) 0.008(4)
C5 0.027(4) 0.051(5) 0.037(5) 0.001(4) 0.011(4) 0.005(4)
C6 0.028(4) 0.035(4) 0.031(4) 0.002(3) 0.006(3) 0.002(3)
C7 0.034(4) 0.029(4) 0.037(4) -0.001(3) 0.008(3) -0.001(3)
C8 0.041(5) 0.035(5) 0.061(6) 0.007(4) 0.011(5) -0.009(4)
C9 0.040(5) 0.066(7) 0.038(5) 0.006(5) 0.004(4) -0.004(5)
C10 0.025(4) 0.039(5) 0.046(5) 0.003(4) 0.007(4) -0.002(3)
C11 0.032(5) 0.054(6) 0.057(6) -0.009(5) 0.010(4) -0.015(4)
C12 0.038(5) 0.033(5) 0.059(6) 0.005(4) 0.009(4) 0.002(4)
C13 0.016(3) 0.050(5) 0.024(4) 0.004(3) 0.001(3) 0.005(3)
C14 0.021(4) 0.041(5) 0.038(5) 0.003(4) 0.006(3) 0.002(3)
C15 0.025(4) 0.048(5) 0.028(4) -0.001(4) 0.001(3) 0.001(3)
C16 0.035(5) 0.049(5) 0.035(5) 0.008(4) 0.002(4) 0.001(4)
C17 0.038(5) 0.042(5) 0.036(5) 0.006(4) 0.006(4) 0.006(4)
C18 0.027(4) 0.046(5) 0.028(4) 0.003(3) 0.005(3) 0.004(3)
C19 0.026(4) 0.038(5) 0.043(5) 0.003(4) 0.004(4) 0.001(3)
C20 0.049(6) 0.043(5) 0.049(6) -0.011(4) 0.007(5) -0.007(4)
C21 0.046(6) 0.054(6) 0.042(5) 0.004(4) 0.006(4) -0.012(5)
C22 0.029(4) 0.030(4) 0.040(5) -0.003(3) 0.000(3) 0.002(3)
C23 0.045(5) 0.036(5) 0.051(6) 0.000(4) 0.009(4) -0.008(4)
C24 0.033(4) 0.047(5) 0.032(4) -0.001(4) -0.001(3) 0.009(4)
C25 0.021(4) 0.030(4) 0.039(4) 0.003(3) 0.004(3) -0.002(3)
C26 0.021(4) 0.036(4) 0.033(4) -0.003(3) 0.003(3) -0.006(3)
C27 0.037(5) 0.040(5) 0.038(5) -0.002(4) 0.010(4) 0.000(4)
C28 0.023(4) 0.043(5) 0.034(4) -0.002(4) 0.003(3) 0.004(3)
C29 0.027(4) 0.035(4) 0.042(5) 0.002(4) -0.002(4) 0.001(3)
C30 0.026(4) 0.038(5) 0.038(5) -0.004(4) 0.003(3) -0.008(3)
C31 0.032(4) 0.035(4) 0.042(5) 0.000(4) 0.009(4) -0.007(3)
C32 0.034(5) 0.059(6) 0.030(4) 0.003(4) 0.008(4) -0.009(4)
C33 0.042(5) 0.053(6) 0.034(5) 0.000(4) -0.005(4) -0.007(4)
C34 0.033(4) 0.038(5) 0.024(4) 0.001(3) -0.001(3) 0.002(3)
C35 0.072(7) 0.042(5) 0.041(5) 0.004(4) 0.016(5) 0.009(5)
C36 0.045(5) 0.047(6) 0.047(6) -0.015(4) 0.008(4) -0.005(4)
C37 0.028(4) 0.048(5) 0.025(4) 0.002(3) 0.004(3) 0.002(4)
C38 0.027(4) 0.061(6) 0.031(4) -0.007(4) 0.002(3) 0.005(4)
C39 0.035(5) 0.066(7) 0.028(4) -0.002(4) 0.001(4) 0.003(4)
C40 0.042(5) 0.071(8) 0.042(6) 0.009(5) -0.002(4) 0.000(5)
C41 0.039(5) 0.049(6) 0.042(5) 0.003(4) 0.006(4) 0.005(4)
C42 0.023(4) 0.053(5) 0.031(4) 0.000(4) 0.005(3) 0.002(4)
C43 0.033(5) 0.059(6) 0.045(5) -0.016(5) -0.002(4) 0.002(4)
C44 0.043(6) 0.049(7) 0.115(12) -0.014(7) 0.015(7) -0.006(5)
C46 0.027(4) 0.046(5) 0.038(5) 0.000(4) 0.000(3) 0.007(4)
C47 0.029(4) 0.059(6) 0.044(5) -0.007(4) 0.008(4) 0.000(4)
C48 0.044(5) 0.051(6) 0.051(6) -0.004(5) 0.016(5) -0.002(4)
C49 0.024(4) 0.044(5) 0.039(5) 0.003(4) 0.009(3) 0.002(3)
C50 0.026(4) 0.044(5) 0.035(4) -0.002(4) 0.007(3) 0.003(3)
C51 0.025(4) 0.068(7) 0.038(5) -0.002(4) 0.009(4) 0.002(4)
C52 0.035(5) 0.064(7) 0.052(6) -0.009(5) 0.017(4) 0.005(5)
C53 0.035(5) 0.055(6) 0.039(5) -0.009(4) 0.009(4) -0.002(4)
C54 0.027(4) 0.043(5) 0.032(4) 0.000(3) 0.011(3) -0.001(3)
C55 0.027(4) 0.061(6) 0.032(4) -0.005(4) 0.001(3) -0.017(4)
C56 0.051(6) 0.056(7) 0.060(7) 0.006(5) 0.015(5) -0.009(5)
C57 0.027(4) 0.064(7) 0.054(6) -0.005(5) 0.004(4) -0.002(4)
C58 0.030(4) 0.054(6) 0.031(4) -0.007(4) 0.008(3) -0.008(4)
C59 0.026(4) 0.065(7) 0.055(6) 0.001(5) 0.004(4) -0.001(4)
C60 0.045(6) 0.075(8) 0.039(5) 0.004(5) 0.007(4) -0.006(5)
C61 0.019(3) 0.034(4) 0.040(5) 0.001(3) 0.006(3) -0.003(3)
C62 0.024(4) 0.042(5) 0.034(4) 0.005(4) 0.003(3) 0.002(3)
C63 0.021(4) 0.044(5) 0.045(5) 0.009(4) 0.005(3) 0.010(3)
C64 0.029(4) 0.038(5) 0.039(5) 0.003(4) 0.005(4) 0.000(3)
C65 0.022(4) 0.044(5) 0.034(4) -0.001(4) 0.003(3) -0.004(3)
C67 0.032(4) 0.046(5) 0.036(5) 0.003(4) 0.007(4) 0.003(4)
C68 0.047(6) 0.061(7) 0.042(5) -0.002(5) 0.014(4) -0.006(5)
C69 0.040(5) 0.058(6) 0.036(5) -0.007(4) -0.002(4) 0.005(4)
C70 0.030(4) 0.047(5) 0.034(4) 0.000(4) 0.007(3) -0.002(4)
C71 0.047(6) 0.059(6) 0.030(5) 0.002(4) -0.001(4) -0.010(5)
C72 0.038(5) 0.049(6) 0.037(5) 0.002(4) 0.006(4) -0.002(4)
C73 0.049(6) 0.043(5) 0.047(6) 0.006(4) 0.008(4) -0.003(4)
C74 0.058(7) 0.054(6) 0.047(6) -0.003(5) 0.013(5) 0.002(5)
C45 0.087(10) 0.087(11) 0.074(9) -0.044(8) -0.011(8) 0.018(8)
Ag3B 0.0482(12) 0.068(3) 0.0340(13) 0.008(2) 0.0106(9) 0.007(2)
Ag3A 0.0473(13) 0.061(2) 0.0377(13) 0.0052(18) 0.0103(9) 0.004(2)

loop_
_atom_type_symbol
_atom_type_description
_atom_type_scat_dispersion_real
_atom_type_scat_dispersion_imag
_atom_type_scat_source
C C 0.0033 0.0016 'International Tables Vol C Tables 4.2.6.8 and 6.1.1.4'
H H 0 0 'International Tables Vol C Tables 4.2.6.8 and 6.1.1.4'
Ag Ag -0.8971 1.1015 'International Tables Vol C Tables 4.2.6.8 and 6.1.1.4'
N N 0.0061 0.0033 'International Tables Vol C Tables 4.2.6.8 and 6.1.1.4'
O O 0.0106 0.006 'International Tables Vol C Tables 4.2.6.8 and 6.1.1.4'
S S 0.1246 0.1234 'International Tables Vol C Tables 4.2.6.8 and 6.1.1.4'
Si Si 0.0817 0.0704 'International Tables Vol C Tables 4.2.6.8 and 6.1.1.4'

loop_
_exptl_crystal_face_index_h
_exptl_crystal_face_index_k
_exptl_crystal_face_index_l
_exptl_crystal_face_perp_dist
-2 33 -1 0.041
-1 -36 2 0.052
-14 1 5 0.184
28 1 -10 0.178
1 1 19 0.044
0 -1 -29 0.057
-42 -7 -4 0.178

loop_
_geom_angle_atom_site_label_1
_geom_angle_atom_site_label_2
_geom_angle_atom_site_label_3
_geom_angle
O7 Ag1 S1 171.68(19)
S2 Ag2 S1 177.51(8)
S2 Ag2 Ag3A 46.58(12)
S1 Ag2 Ag3A 135.21(12)
Si1 S1 Ag1 100.25(10)
Si1 S1 Ag2 109.63(11)
Ag1 S1 Ag2 96.81(8)
Si2 S2 Ag3B 103.5(2)
Si2 S2 Ag2 109.57(11)
Ag3B S2 Ag2 93.60(17)
Si2 S2 Ag3A 97.66(19)
Ag2 S2 Ag3A 86.86(16)
O2 Si1 O3 107.6(3)
O2 Si1 O1 105.3(3)
O3 Si1 O1 105.2(3)
O2 Si1 S1 112.6(2)
O3 Si1 S1 114.2(2)
O1 Si1 S1 111.3(2)
O5 Si2 O6 104.6(3)
O5 Si2 O4 106.1(3)
O6 Si2 O4 107.5(3)
O5 Si2 S2 110.8(3)
O6 Si2 S2 112.6(2)
O4 Si2 S2 114.4(3)
C1 O1 Si1 130.3(5)
C13 O2 Si1 137.0(5)
C25 O3 Si1 134.9(5)
C37 O4 Si2 134.5(6)
C49 O5 Si2 137.2(6)
C61 O6 Si2 136.0(5)
C73 O7 Ag1 130.9(6)
C73 O7 H7 109.1
Ag1 O7 H7 120.1
N1 O8 Ag3B 96.1(6)
N1 O8 Ag3A 86.5(6)
N1 O9 Ag3A 99.1(7)
N1 O9 Ag3B 89.6(6)
O9 N1 O10 120.6(9)
O9 N1 O8 120.5(9)
O10 N1 O8 118.9(9)
O1 C1 C2 118.5(7)
O1 C1 C6 117.9(7)
C2 C1 C6 123.4(8)
C61 C0AA C65 117.6(8)
C61 C0AA C70 122.6(8)
C65 C0AA C70 119.8(8)
C1 C2 C3 116.7(8)
C1 C2 C7 122.6(8)
C3 C2 C7 120.6(8)
C4 C3 C2 121.2(9)
C4 C3 H3 119.4
C2 C3 H3 119.4
C3 C4 C5 120.4(8)
C3 C4 H4 119.8
C5 C4 H4 119.8
C4 C5 C6 121.9(8)
C4 C5 H5 119
C6 C5 H5 119
C5 C6 C1 116.0(8)
C5 C6 C10 122.7(8)
C1 C6 C10 121.2(8)
C9 C7 C2 111.1(7)
C9 C7 C8 110.4(8)
C2 C7 C8 111.0(8)
C9 C7 H7A 108.1
C2 C7 H7A 108.1
C8 C7 H7A 108.1
C7 C8 H8A 109.5
C7 C8 H8B 109.5
H8A C8 H8B 109.5
C7 C8 H8C 109.5
H8A C8 H8C 109.5
H8B C8 H8C 109.5
C7 C9 H9A 109.5
C7 C9 H9B 109.5
H9A C9 H9B 109.5
C7 C9 H9C 109.5
H9A C9 H9C 109.5
H9B C9 H9C 109.5
C6 C10 C11 113.8(8)
C6 C10 C12 109.2(8)
C11 C10 C12 109.2(8)
C6 C10 H10 108.1
C11 C10 H10 108.1
C12 C10 H10 108.1
C10 C11 H11A 109.5
C10 C11 H11B 109.5
H11A C11 H11B 109.5
C10 C11 H11C 109.5
H11A C11 H11C 109.5
H11B C11 H11C 109.5
C10 C12 H12A 109.5
C10 C12 H12B 109.5
H12A C12 H12B 109.5
C10 C12 H12C 109.5
H12A C12 H12C 109.5
H12B C12 H12C 109.5
C18 C13 O2 120.1(7)
C18 C13 C14 122.6(7)
O2 C13 C14 117.2(8)
C15 C14 C13 117.0(8)
C15 C14 C19 122.5(8)
C13 C14 C19 120.3(8)
C16 C15 C14 121.6(8)
C16 C15 H15 119.2
C14 C15 H15 119.2
C15 C16 C17 119.7(8)
C15 C16 H16 120.1
C17 C16 H16 120.1
C16 C17 C18 122.1(9)
C16 C17 H17 118.9
C18 C17 H17 118.9
C13 C18 C17 116.9(8)
C13 C18 C22 123.1(7)
C17 C18 C22 119.7(8)
C14 C19 C20 113.4(8)
C14 C19 C21 109.8(8)
C20 C19 C21 109.5(8)
C14 C19 H19 108
C20 C19 H19 108
C21 C19 H19 108
C19 C20 H20A 109.5
C19 C20 H20B 109.5
H20A C20 H20B 109.5
C19 C20 H20C 109.5
H20A C20 H20C 109.5
H20B C20 H20C 109.5
C19 C21 H21A 109.5
C19 C21 H21B 109.5
H21A C21 H21B 109.5
C19 C21 H21C 109.5
H21A C21 H21C 109.5
H21B C21 H21C 109.5
C18 C22 C24 110.3(7)
C18 C22 C23 113.2(8)
C24 C22 C23 110.7(8)
C18 C22 H22 107.5
C24 C22 H22 107.5
C23 C22 H22 107.5
C22 C23 H23A 109.5
C22 C23 H23B 109.5
H23A C23 H23B 109.5
C22 C23 H23C 109.5
H23A C23 H23C 109.5
H23B C23 H23C 109.5
C22 C24 H24A 109.5
C22 C24 H24B 109.5
H24A C24 H24B 109.5
C22 C24 H24C 109.5
H24A C24 H24C 109.5
H24B C24 H24C 109.5
C30 C25 C26 123.3(8)
C30 C25 O3 118.9(8)
C26 C25 O3 117.7(7)
C25 C26 C27 115.9(8)
C25 C26 C31 123.3(8)
C27 C26 C31 120.7(8)
C28 C27 C26 122.9(9)
C28 C27 H27 118.5
C26 C27 H27 118.5
C27 C28 C29 119.0(8)
C27 C28 H28 120.5
C29 C28 H28 120.5
C28 C29 C30 121.2(8)
C28 C29 H29 119.4
C30 C29 H29 119.4
C25 C30 C29 117.6(8)
C25 C30 C34 122.9(8)
C29 C30 C34 119.5(8)
C26 C31 C33 111.6(8)
C26 C31 C32 112.0(7)
C33 C31 C32 108.1(8)
C26 C31 H31 108.4
C33 C31 H31 108.4
C32 C31 H31 108.4
C31 C32 H32A 109.5
C31 C32 H32B 109.5
H32A C32 H32B 109.5
C31 C32 H32C 109.5
H32A C32 H32C 109.5
H32B C32 H32C 109.5
C31 C33 H33A 109.5
C31 C33 H33B 109.5
H33A C33 H33B 109.5
C31 C33 H33C 109.5
H33A C33 H33C 109.5
H33B C33 H33C 109.5
C30 C34 C35 114.2(8)
C30 C34 C36 110.5(8)
C35 C34 C36 109.2(8)
C30 C34 H34 107.6
C35 C34 H34 107.6
C36 C34 H34 107.6
C34 C35 H35A 109.5
C34 C35 H35B 109.5
H35A C35 H35B 109.5
C34 C35 H35C 109.5
H35A C35 H35C 109.5
H35B C35 H35C 109.5
C34 C36 H36A 109.5
C34 C36 H36B 109.5
H36A C36 H36B 109.5
C34 C36 H36C 109.5
H36A C36 H36C 109.5
H36B C36 H36C 109.5
O4 C37 C42 119.9(7)
O4 C37 C38 117.4(9)
C42 C37 C38 122.6(8)
C37 C38 C39 117.7(10)
C37 C38 C43 121.0(9)
C39 C38 C43 121.2(9)
C40 C39 C38 120.4(9)
C40 C39 H39 119.8
C38 C39 H39 119.8
C41 C40 C39 119.7(10)
C41 C40 H40 120.1
C39 C40 H40 120.1
C40 C41 C42 122.8(11)
C40 C41 H41 118.6
C42 C41 H41 118.6
C41 C42 C37 116.7(8)
C41 C42 C46 120.9(9)
C37 C42 C46 122.4(8)
C38 C43 C45 112.5(11)
C38 C43 C44 110.0(9)
C45 C43 C44 113.3(11)
C38 C43 H43 106.9
C45 C43 H43 106.9
C44 C43 H43 106.9
C43 C44 H44A 109.5
C43 C44 H44B 109.5
H44A C44 H44B 109.5
C43 C44 H44C 109.5
H44A C44 H44C 109.5
H44B C44 H44C 109.5
C42 C46 C48 113.1(8)
C42 C46 C47 110.0(7)
C48 C46 C47 110.0(8)
C42 C46 H46 107.9
C48 C46 H46 107.9
C47 C46 H46 107.9
C46 C47 H47A 109.5
C46 C47 H47B 109.5
H47A C47 H47B 109.5
C46 C47 H47C 109.5
H47A C47 H47C 109.5
H47B C47 H47C 109.5
C46 C48 H48A 109.5
C46 C48 H48B 109.5
H48A C48 H48B 109.5
C46 C48 H48C 109.5
H48A C48 H48C 109.5
H48B C48 H48C 109.5
C54 C49 O5 118.3(7)
C54 C49 C50 123.0(8)
O5 C49 C50 118.3(8)
C51 C50 C49 116.6(9)
C51 C50 C55 120.8(8)
C49 C50 C55 122.6(8)
C52 C51 C50 121.6(9)
C52 C51 H51 119.2
C50 C51 H51 119.2
C53 C52 C51 119.9(9)
C53 C52 H52 120
C51 C52 H52 120
C52 C53 C54 121.1(9)
C52 C53 H53 119.4
C54 C53 H53 119.4
C49 C54 C53 117.6(8)
C49 C54 C58 121.3(8)
C53 C54 C58 120.9(8)
C56 C55 C50 110.9(8)
C56 C55 C57 111.0(8)
C50 C55 C57 109.6(9)
C56 C55 H55 108.4
C50 C55 H55 108.4
C57 C55 H55 108.4
C55 C56 H56A 109.5
C55 C56 H56B 109.5
H56A C56 H56B 109.5
C55 C56 H56C 109.5
H56A C56 H56C 109.5
H56B C56 H56C 109.5
C55 C57 H57A 109.5
C55 C57 H57B 109.5
H57A C57 H57B 109.5
C55 C57 H57C 109.5
H57A C57 H57C 109.5
H57B C57 H57C 109.5
C59 C58 C60 111.5(8)
C59 C58 C54 110.2(8)
C60 C58 C54 112.9(8)
C59 C58 H58 107.3
C60 C58 H58 107.3
C54 C58 H58 107.3
C58 C59 H59A 109.5
C58 C59 H59B 109.5
H59A C59 H59B 109.5
C58 C59 H59C 109.5
H59A C59 H59C 109.5
H59B C59 H59C 109.5
C58 C60 H60A 109.5
C58 C60 H60B 109.5
H60A C60 H60B 109.5
C58 C60 H60C 109.5
H60A C60 H60C 109.5
H60B C60 H60C 109.5
O6 C61 C0AA 118.2(7)
O6 C61 C62 119.3(8)
C0AA C61 C62 122.3(8)
C61 C62 C63 117.3(8)
C61 C62 C67 122.4(8)
C63 C62 C67 120.3(8)
C64 C63 C62 122.0(8)
C64 C63 H63 119
C62 C63 H63 119
C63 C64 C65 118.7(8)
C63 C64 H64 120.6
C65 C64 H64 120.6
C64 C65 C0AA 121.9(8)
C64 C65 H65 119.1
C0AA C65 H65 119.1
C62 C67 C68 111.3(8)
C62 C67 C69 114.8(8)
C68 C67 C69 110.0(8)
C62 C67 H67 106.8
C68 C67 H67 106.8
C69 C67 H67 106.8
C67 C68 H68A 109.5
C67 C68 H68B 109.5
H68A C68 H68B 109.5
C67 C68 H68C 109.5
H68A C68 H68C 109.5
H68B C68 H68C 109.5
C67 C69 H69A 109.5
C67 C69 H69B 109.5
H69A C69 H69B 109.5
C67 C69 H69C 109.5
H69A C69 H69C 109.5
H69B C69 H69C 109.5
C0AA C70 C72 112.8(7)
C0AA C70 C71 110.4(8)
C72 C70 C71 110.1(8)
C0AA C70 H70 107.8
C72 C70 H70 107.8
C71 C70 H70 107.8
C70 C71 H71A 109.5
C70 C71 H71B 109.5
H71A C71 H71B 109.5
C70 C71 H71C 109.5
H71A C71 H71C 109.5
H71B C71 H71C 109.5
C70 C72 H72A 109.5
C70 C72 H72B 109.5
H72A C72 H72B 109.5
C70 C72 H72C 109.5
H72A C72 H72C 109.5
H72B C72 H72C 109.5
O7 C73 C74 108.8(9)
O7 C73 H73A 109.9
C74 C73 H73A 109.9
O7 C73 H73B 109.9
C74 C73 H73B 109.9
H73A C73 H73B 108.3
C73 C74 H74A 109.5
C73 C74 H74B 109.5
H74A C74 H74B 109.5
C73 C74 H74C 109.5
H74A C74 H74C 109.5
H74B C74 H74C 109.5
C43 C45 H45A 109.5
C43 C45 H45B 109.5
H45A C45 H45B 109.5
C43 C45 H45C 109.5
H45A C45 H45C 109.5
H45B C45 H45C 109.5
O8 Ag3B S2 161.9(3)
O8 Ag3B O9 53.3(3)
S2 Ag3B O9 144.6(3)
O9 Ag3A S2 165.0(3)
O9 Ag3A O8 53.5(3)
S2 Ag3A O8 141.5(3)
O9 Ag3A Ag2 125.8(3)
S2 Ag3A Ag2 46.56(13)
O8 Ag3A Ag2 139.8(3)

loop_
_geom_bond_atom_site_label_1
_geom_bond_atom_site_label_2
_geom_bond_distance
Ag1 O7 2.148(6)
Ag1 S1 2.372(2)
Ag2 S2 2.381(2)
Ag2 S1 2.385(2)
Ag2 Ag3A 3.275(7)
S1 Si1 2.102(3)
S2 Si2 2.099(3)
S2 Ag3B 2.348(7)
S2 Ag3A 2.382(7)
Si1 O2 1.625(6)
Si1 O3 1.627(6)
Si1 O1 1.633(6)
Si2 O5 1.616(6)
Si2 O6 1.620(6)
Si2 O4 1.627(6)
O1 C1 1.397(10)
O2 C13 1.385(9)
O3 C25 1.413(10)
O4 C37 1.397(10)
O5 C49 1.403(11)
O6 C61 1.395(10)
O7 C73 1.456(11)
O7 H7 0.82
O8 N1 1.260(12)
O8 Ag3B 2.342(10)
O8 Ag3A 2.524(10)
O10 N1 1.246(11)
O9 N1 1.239(11)
O9 Ag3A 2.268(10)
O9 Ag3B 2.490(10)
C1 C2 1.404(12)
C1 C6 1.416(11)
C0AA C61 1.396(12)
C0AA C65 1.398(12)
C0AA C70 1.527(12)
C2 C3 1.408(12)
C2 C7 1.513(12)
C3 C4 1.375(13)
C3 H3 0.93
C4 C5 1.385(14)
C4 H4 0.93
C5 C6 1.398(12)
C5 H5 0.93
C6 C10 1.495(12)
C7 C9 1.506(13)
C7 C8 1.538(12)
C7 H7A 0.98
C8 H8A 0.96
C8 H8B 0.96
C8 H8C 0.96
C9 H9A 0.96
C9 H9B 0.96
C9 H9C 0.96
C10 C11 1.517(12)
C10 C12 1.550(13)
C10 H10 0.98
C11 H11A 0.96
C11 H11B 0.96
C11 H11C 0.96
C12 H12A 0.96
C12 H12B 0.96
C12 H12C 0.96
C13 C18 1.380(13)
C13 C14 1.432(12)
C14 C15 1.388(12)
C14 C19 1.519(13)
C15 C16 1.377(14)
C15 H15 0.93
C16 C17 1.378(14)
C16 H16 0.93
C17 C18 1.404(12)
C17 H17 0.93
C18 C22 1.513(12)
C19 C20 1.527(13)
C19 C21 1.546(13)
C19 H19 0.98
C20 H20A 0.96
C20 H20B 0.96
C20 H20C 0.96
C21 H21A 0.96
C21 H21B 0.96
C21 H21C 0.96
C22 C24 1.531(13)
C22 C23 1.534(12)
C22 H22 0.98
C23 H23A 0.96
C23 H23B 0.96
C23 H23C 0.96
C24 H24A 0.96
C24 H24B 0.96
C24 H24C 0.96
C25 C30 1.391(12)
C25 C26 1.407(12)
C26 C27 1.408(12)
C26 C31 1.492(12)
C27 C28 1.369(12)
C27 H27 0.93
C28 C29 1.399(13)
C28 H28 0.93
C29 C30 1.400(13)
C29 H29 0.93
C30 C34 1.530(12)
C31 C33 1.515(13)
C31 C32 1.545(12)
C31 H31 0.98
C32 H32A 0.96
C32 H32B 0.96
C32 H32C 0.96
C33 H33A 0.96
C33 H33B 0.96
C33 H33C 0.96
C34 C35 1.531(13)
C34 C36 1.541(13)
C34 H34 0.98
C35 H35A 0.96
C35 H35B 0.96
C35 H35C 0.96
C36 H36A 0.96
C36 H36B 0.96
C36 H36C 0.96
C37 C42 1.399(14)
C37 C38 1.403(12)
C38 C39 1.405(14)
C38 C43 1.521(15)
C39 C40 1.396(17)
C39 H39 0.93
C40 C41 1.361(15)
C40 H40 0.93
C41 C42 1.397(13)
C41 H41 0.93
C42 C46 1.505(13)
C43 C45 1.522(16)
C43 C44 1.559(17)
C43 H43 0.98
C44 H44A 0.96
C44 H44B 0.96
C44 H44C 0.96
C46 C48 1.528(14)
C46 C47 1.543(13)
C46 H46 0.98
C47 H47A 0.96
C47 H47B 0.96
C47 H47C 0.96
C48 H48A 0.96
C48 H48B 0.96
C48 H48C 0.96
C49 C54 1.394(13)
C49 C50 1.405(12)
C50 C51 1.401(13)
C50 C55 1.521(13)
C51 C52 1.390(15)
C51 H51 0.93
C52 C53 1.376(14)
C52 H52 0.93
C53 C54 1.403(13)
C53 H53 0.93
C54 C58 1.527(11)
C55 C56 1.498(15)
C55 C57 1.570(13)
C55 H55 0.98
C56 H56A 0.96
C56 H56B 0.96
C56 H56C 0.96
C57 H57A 0.96
C57 H57B 0.96
C57 H57C 0.96
C58 C59 1.506(14)
C58 C60 1.527(15)
C58 H58 0.98
C59 H59A 0.96
C59 H59B 0.96
C59 H59C 0.96
C60 H60A 0.96
C60 H60B 0.96
C60 H60C 0.96
C61 C62 1.401(12)
C62 C63 1.404(12)
C62 C67 1.517(13)
C63 C64 1.379(13)
C63 H63 0.93
C64 C65 1.391(12)
C64 H64 0.93
C65 H65 0.93
C67 C68 1.519(14)
C67 C69 1.530(12)
C67 H67 0.98
C68 H68A 0.96
C68 H68B 0.96
C68 H68C 0.96
C69 H69A 0.96
C69 H69B 0.96
C69 H69C 0.96
C70 C72 1.528(13)
C70 C71 1.530(13)
C70 H70 0.98
C71 H71A 0.96
C71 H71B 0.96
C71 H71C 0.96
C72 H72A 0.96
C72 H72B 0.96
C72 H72C 0.96
C73 C74 1.498(15)
C73 H73A 0.97
C73 H73B 0.97
C74 H74A 0.96
C74 H74B 0.96
C74 H74C 0.96
C45 H45A 0.96
C45 H45B 0.96
C45 H45C 0.96

loop_
_geom_torsion_atom_site_label_1
_geom_torsion_atom_site_label_2
_geom_torsion_atom_site_label_3
_geom_torsion_atom_site_label_4
_geom_torsion
O2 Si1 O1 C1 -33.1(8)
O3 Si1 O1 C1 -146.6(7)
S1 Si1 O1 C1 89.2(7)
O3 Si1 O2 C13 -104.4(8)
O1 Si1 O2 C13 143.8(8)
S1 Si1 O2 C13 22.4(9)
O2 Si1 O3 C25 155.2(7)
O1 Si1 O3 C25 -92.9(8)
S1 Si1 O3 C25 29.5(8)
O5 Si2 O4 C37 -134.3(8)
O6 Si2 O4 C37 114.2(8)
S2 Si2 O4 C37 -11.7(9)
O6 Si2 O5 C49 149.5(8)
O4 Si2 O5 C49 35.9(9)
S2 Si2 O5 C49 -88.9(8)
O5 Si2 O6 C61 96.9(8)
O4 Si2 O6 C61 -150.5(7)
S2 Si2 O6 C61 -23.5(8)
Ag3A O9 N1 O10 175.4(8)
Ag3B O9 N1 O10 174.3(8)
Ag3A O9 N1 O8 -6.2(10)
Ag3B O9 N1 O8 -7.3(9)
Ag3B O8 N1 O9 7.8(9)
Ag3A O8 N1 O9 5.5(9)
Ag3B O8 N1 O10 -173.7(7)
Ag3A O8 N1 O10 -176.0(8)
Si1 O1 C1 C2 -98.6(9)
Si1 O1 C1 C6 85.9(9)
O1 C1 C2 C3 179.6(7)
C6 C1 C2 C3 -5.1(13)
O1 C1 C2 C7 -4.6(12)
C6 C1 C2 C7 170.7(8)
C1 C2 C3 C4 -0.1(13)
C7 C2 C3 C4 -176.0(9)
C2 C3 C4 C5 4.6(15)
C3 C4 C5 C6 -4.0(15)
C4 C5 C6 C1 -0.9(13)
C4 C5 C6 C10 176.3(9)
O1 C1 C6 C5 -179.1(7)
C2 C1 C6 C5 5.6(13)
O1 C1 C6 C10 3.6(12)
C2 C1 C6 C10 -171.7(8)
C1 C2 C7 C9 -106.9(10)
C3 C2 C7 C9 68.8(11)
C1 C2 C7 C8 129.9(9)
C3 C2 C7 C8 -54.5(11)
C5 C6 C10 C11 21.0(13)
C1 C6 C10 C11 -162.0(8)
C5 C6 C10 C12 -101.4(10)
C1 C6 C10 C12 75.7(10)
Si1 O2 C13 C18 -74.3(11)
Si1 O2 C13 C14 109.8(9)
C18 C13 C14 C15 2.8(12)
O2 C13 C14 C15 178.6(7)
C18 C13 C14 C19 -172.8(8)
O2 C13 C14 C19 3.0(11)
C13 C14 C15 C16 -2.1(13)
C19 C14 C15 C16 173.4(8)
C14 C15 C16 C17 -0.1(14)
C15 C16 C17 C18 1.8(15)
O2 C13 C18 C17 -176.9(7)
C14 C13 C18 C17 -1.2(12)
O2 C13 C18 C22 -3.4(12)
C14 C13 C18 C22 172.3(8)
C16 C17 C18 C13 -1.1(13)
C16 C17 C18 C22 -174.9(9)
C15 C14 C19 C20 19.3(12)
C13 C14 C19 C20 -165.4(8)
C15 C14 C19 C21 -103.5(10)
C13 C14 C19 C21 71.8(10)
C13 C18 C22 C24 -90.7(10)
C17 C18 C22 C24 82.7(10)
C13 C18 C22 C23 144.7(9)
C17 C18 C22 C23 -41.9(11)
Si1 O3 C25 C30 80.2(10)
Si1 O3 C25 C26 -103.2(9)
C30 C25 C26 C27 2.4(12)
O3 C25 C26 C27 -174.0(7)
C30 C25 C26 C31 179.9(8)
O3 C25 C26 C31 3.5(12)
C25 C26 C27 C28 -1.4(13)
C31 C26 C27 C28 -179.0(8)
C26 C27 C28 C29 0.2(14)
C27 C28 C29 C30 0.1(14)
C26 C25 C30 C29 -2.1(13)
O3 C25 C30 C29 174.2(7)
C26 C25 C30 C34 177.9(8)
O3 C25 C30 C34 -5.8(12)
C28 C29 C30 C25 0.8(13)
C28 C29 C30 C34 -179.1(8)
C25 C26 C31 C33 -106.6(10)
C27 C26 C31 C33 70.8(11)
C25 C26 C31 C32 132.1(9)
C27 C26 C31 C32 -50.5(11)
C25 C30 C34 C35 134.5(9)
C29 C30 C34 C35 -45.5(12)
C25 C30 C34 C36 -101.9(10)
C29 C30 C34 C36 78.1(10)
Si2 O4 C37 C42 69.3(11)
Si2 O4 C37 C38 -115.1(9)
O4 C37 C38 C39 -179.3(8)
C42 C37 C38 C39 -3.9(13)
O4 C37 C38 C43 -0.2(13)
C42 C37 C38 C43 175.2(8)
C37 C38 C39 C40 0.8(14)
C43 C38 C39 C40 -178.3(9)
C38 C39 C40 C41 1.6(16)
C39 C40 C41 C42 -1.1(17)
C40 C41 C42 C37 -1.8(14)
C40 C41 C42 C46 174.9(9)
O4 C37 C42 C41 179.7(8)
C38 C37 C42 C41 4.4(13)
O4 C37 C42 C46 3.1(12)
C38 C37 C42 C46 -172.3(8)
C37 C38 C43 C45 159.3(10)
C39 C38 C43 C45 -21.6(14)
C37 C38 C43 C44 -73.4(12)
C39 C38 C43 C44 105.7(11)
C41 C42 C46 C48 39.2(12)
C37 C42 C46 C48 -144.3(9)
C41 C42 C46 C47 -84.2(11)
C37 C42 C46 C47 92.2(10)
Si2 O5 C49 C54 99.1(10)
Si2 O5 C49 C50 -87.9(11)
C54 C49 C50 C51 -3.6(14)
O5 C49 C50 C51 -176.2(8)
C54 C49 C50 C55 176.0(9)
O5 C49 C50 C55 3.4(13)
C49 C50 C51 C52 2.2(15)
C55 C50 C51 C52 -177.4(10)
C50 C51 C52 C53 -0.5(17)
C51 C52 C53 C54 0.1(17)
O5 C49 C54 C53 175.9(8)
C50 C49 C54 C53 3.2(14)
O5 C49 C54 C58 1.1(13)
C50 C49 C54 C58 -171.5(9)
C52 C53 C54 C49 -1.3(15)
C52 C53 C54 C58 173.4(10)
C51 C50 C55 C56 67.6(12)
C49 C50 C55 C56 -112.0(10)
C51 C50 C55 C57 -55.3(12)
C49 C50 C55 C57 125.1(10)
C49 C54 C58 C59 91.4(11)
C53 C54 C58 C59 -83.2(11)
C49 C54 C58 C60 -143.2(9)
C53 C54 C58 C60 42.2(12)
Si2 O6 C61 C0AA 108.4(9)
Si2 O6 C61 C62 -76.3(10)
C65 C0AA C61 O6 171.7(7)
C70 C0AA C61 O6 -6.7(12)
C65 C0AA C61 C62 -3.6(12)
C70 C0AA C61 C62 178.1(8)
O6 C61 C62 C63 -172.5(8)
C0AA C61 C62 C63 2.7(13)
O6 C61 C62 C67 8.4(13)
C0AA C61 C62 C67 -176.4(8)
C61 C62 C63 C64 1.6(14)
C67 C62 C63 C64 -179.3(9)
C62 C63 C64 C65 -4.7(14)
C63 C64 C65 C0AA 3.7(13)
C61 C0AA C65 C64 0.3(12)
C70 C0AA C65 C64 178.7(8)
C61 C62 C67 C68 -77.6(11)
C63 C62 C67 C68 103.3(10)
C61 C62 C67 C69 156.6(9)
C63 C62 C67 C69 -22.5(13)
C61 C0AA C70 C72 -129.7(9)
C65 C0AA C70 C72 52.0(11)
C61 C0AA C70 C71 106.7(10)
C65 C0AA C70 C71 -71.6(10)
Ag1 O7 C73 C74 27.9(12)
